data_1508322
loop_
_publ_author_name
'Thiampanya, Preecha'
'Muangsin, Nongnuj'
'Pulpoka, Buncha'

_publ_section_title
;
 Azocalix[4]arene Strapped Calix[4]pyrrole: A Confirmable Fluoride Sensor.
;
_journal_issue 16
_journal_name_full 'Organic letters'
_journal_page_first 4050
_journal_page_last 4053
_journal_paper_doi 10.1021/ol301684r
_journal_volume 14
_journal_year 2012
_chemical_formula_moiety 'C68 H66 N6 O16, C H Cl3'
_chemical_formula_sum 'C69 H67 Cl3 N6 O16'
_chemical_formula_weight 1342.64
_chemical_name_systematic
;
 ?
;
_space_group_IT_number 14
_symmetry_cell_setting monoclinic
_symmetry_space_group_name_Hall '-P 2yn'
_symmetry_space_group_name_H-M 'P 1 21/n 1'
_atom_sites_solution_hydrogens geom
_atom_sites_solution_primary direct
_atom_sites_solution_secondary difmap
_audit_creation_method SHELXL-97
_audit_update_record
;
2012-04-24 # Formatted by publCIF
;
_cell_angle_alpha 90.00
_cell_angle_beta 101.7260(10)
_cell_angle_gamma 90.00
_cell_formula_units_Z 4
_cell_length_a 17.9165(5)
_cell_length_b 16.5501(4)
_cell_length_c 22.8972(6)
_cell_measurement_temperature 293(2)
_cell_measurement_theta_max 26.440
_cell_volume 6647.8(3)
_computing_structure_refinement 'SHELXL-97 (Sheldrick, 1997)'
_diffrn_ambient_temperature 293(2)
_diffrn_measured_fraction_theta_full 0.996
_diffrn_measured_fraction_theta_max 0.996
_diffrn_measurement_device_type 'Bruker SMART APEXII CCD area-detector'
_diffrn_measurement_method '\f and \w'
_diffrn_radiation_monochromator graphite
_diffrn_radiation_source 'fine-focus sealed tube'
_diffrn_radiation_type MoK\a
_diffrn_radiation_wavelength 0.71073
_diffrn_reflns_av_R_equivalents 0.0471
_diffrn_reflns_av_sigmaI/netI 0.0712
_diffrn_reflns_limit_h_max 22
_diffrn_reflns_limit_h_min -20
_diffrn_reflns_limit_k_max 19
_diffrn_reflns_limit_k_min -20
_diffrn_reflns_limit_l_max 28
_diffrn_reflns_limit_l_min -28
_diffrn_reflns_number 42038
_diffrn_reflns_theta_full 26.44
_diffrn_reflns_theta_max 26.44
_diffrn_reflns_theta_min 1.32
_exptl_absorpt_coefficient_mu 0.211
_exptl_absorpt_correction_type none
_exptl_absorpt_process_details NONE
_exptl_crystal_colour colourless
_exptl_crystal_density_diffrn 1.342
_exptl_crystal_density_method 'not measured'
_exptl_crystal_description prism
_exptl_crystal_F_000 2808
_exptl_crystal_size_max 0.42
_exptl_crystal_size_mid 0.38
_exptl_crystal_size_min 0.30
_refine_diff_density_max 0.956
_refine_diff_density_min -0.978
_refine_diff_density_rms 0.065
_refine_ls_extinction_method none
_refine_ls_goodness_of_fit_ref 1.037
_refine_ls_hydrogen_treatment mixed
_refine_ls_matrix_type full
_refine_ls_number_parameters 851
_refine_ls_number_reflns 13657
_refine_ls_number_restraints 0
_refine_ls_restrained_S_all 1.037
_refine_ls_R_factor_all 0.1697
_refine_ls_R_factor_gt 0.0865
_refine_ls_shift/su_max 0.489
_refine_ls_shift/su_mean 0.005
_refine_ls_structure_factor_coef Fsqd
_refine_ls_weighting_details 'calc w=1/[\s^2^(Fo^2^)+(0.1447P)^2^+6.1652P] where P=(Fo^2^+2Fc^2^)/3'
_refine_ls_weighting_scheme calc
_refine_ls_wR_factor_gt 0.2447
_refine_ls_wR_factor_ref 0.3053
_reflns_number_gt 6538
_reflns_number_total 13657
_reflns_threshold_expression >2sigma(I)
_cod_data_source_file ol301684r_si_002.cif
_cod_data_source_block ajbuncha-precha
_cod_original_sg_symbol_H-M 'P 21/n'
_cod_database_code 1508322

loop_
_symmetry_equiv_pos_as_xyz
'x, y, z'
'-x+1/2, y+1/2, -z+1/2'
'-x, -y, -z'
'x-1/2, -y-1/2, z-1/2'

loop_
_atom_site_label
_atom_site_type_symbol
_atom_site_fract_x
_atom_site_fract_y
_atom_site_fract_z
_atom_site_U_iso_or_equiv
_atom_site_adp_type
_atom_site_occupancy
_atom_site_symmetry_multiplicity
_atom_site_calc_flag
_atom_site_refinement_flags
C50 C 0.7096(4) 0.2583(5) 0.3014(3) 0.096(2) Uani 1 1 d .
H50 H 0.6650 0.2425 0.3131 0.115 Uiso 1 1 calc R
C49 C 0.7309(3) 0.3383(4) 0.3034(3) 0.0815(17) Uani 1 1 d .
H49 H 0.6997 0.3764 0.3163 0.098 Uiso 1 1 calc R
C42 C 1.0162(3) 0.2222(3) 0.0481(2) 0.0628(13) Uani 1 1 d .
H42A H 1.0705 0.2333 0.0566 0.075 Uiso 1 1 calc R
H42B H 0.9951 0.2409 0.0080 0.075 Uiso 1 1 calc R
C41 C 1.0035(3) 0.1341(3) 0.05198(18) 0.0489(11) Uani 1 1 d .
H41A H 0.9497 0.1234 0.0495 0.059 Uiso 1 1 calc R
H41B H 1.0194 0.1067 0.0191 0.059 Uiso 1 1 calc R
C51 C 0.7549(4) 0.2028(4) 0.2821(3) 0.0913(19) Uani 1 1 d .
H51 H 0.7407 0.1487 0.2806 0.110 Uiso 1 1 calc R
C43 C 0.9929(4) 0.3490(3) 0.0865(3) 0.090(2) Uani 1 1 d .
H43A H 0.9668 0.3690 0.0479 0.108 Uiso 1 1 calc R
H43B H 1.0469 0.3599 0.0904 0.108 Uiso 1 1 calc R
C44 C 0.9649(4) 0.3914(3) 0.1331(3) 0.093(2) Uani 1 1 d .
H44A H 0.9545 0.4468 0.1201 0.111 Uiso 1 1 calc R
H44B H 0.9166 0.3673 0.1363 0.111 Uiso 1 1 calc R
C48 C 0.7976(3) 0.3641(3) 0.2868(2) 0.0565(12) Uani 1 1 d .
C53 C 0.8125(3) 0.4530(3) 0.2901(2) 0.0639(13) Uani 1 1 d .
C52 C 0.8213(3) 0.2245(3) 0.2648(2) 0.0695(14) Uani 1 1 d .
H52 H 0.8512 0.1856 0.2512 0.083 Uiso 1 1 calc R
C47 C 0.8429(3) 0.3050(3) 0.2677(2) 0.0567(12) Uani 1 1 d .
C7 C 0.9365(2) 0.0447(3) 0.1707(2) 0.0545(12) Uani 1 1 d .
H7A H 0.8842 0.0259 0.1606 0.065 Uiso 1 1 calc R
H7B H 0.9379 0.0993 0.1555 0.065 Uiso 1 1 calc R
C8 C 0.9860(2) -0.0092(3) 0.14114(18) 0.0441(10) Uani 1 1 d .
C9 C 0.9800(3) -0.0936(3) 0.1444(2) 0.0599(13) Uani 1 1 d .
H9 H 0.9423 -0.1166 0.1616 0.072 Uiso 1 1 calc R
C54 C 0.8918(4) 0.4864(4) 0.2929(4) 0.096(2) Uani 1 1 d .
H54A H 0.8936 0.5417 0.3056 0.144 Uiso 1 1 calc R
H54B H 0.9043 0.4832 0.2541 0.144 Uiso 1 1 calc R
H54C H 0.9279 0.4553 0.3207 0.144 Uiso 1 1 calc R
C13 C 1.0416(2) 0.0218(2) 0.11351(16) 0.0373(9) Uani 1 1 d .
C63 C 1.2550(4) 0.0748(4) -0.0467(3) 0.0888(19) Uani 1 1 d .
H63 H 1.2052 0.0822 -0.0675 0.107 Uiso 1 1 calc R
C10 C 1.0299(3) -0.1423(3) 0.1222(2) 0.0630(13) Uani 1 1 d .
H10 H 1.0248 -0.1981 0.1238 0.076 Uiso 1 1 calc R
C46 C 0.9537(3) 0.2757(3) 0.2282(2) 0.0658(14) Uani 1 1 d .
H46A H 0.9260 0.2561 0.1900 0.079 Uiso 1 1 calc R
H46B H 0.9665 0.2299 0.2548 0.079 Uiso 1 1 calc R
C64 C 1.2927(6) 0.0075(5) -0.0584(3) 0.109(3) Uani 1 1 d .
H64 H 1.2693 -0.0298 -0.0866 0.131 Uiso 1 1 calc R
C12 C 1.0943(2) -0.0269(3) 0.09283(16) 0.0430(10) Uani 1 1 d .
C31 C 0.7478(3) -0.2426(3) 0.4041(3) 0.0703(15) Uani 1 1 d .
H31 H 0.7326 -0.2953 0.3938 0.084 Uiso 1 1 calc R
C11 C 1.0866(3) -0.1102(3) 0.09795(18) 0.0517(11) Uani 1 1 d .
H11 H 1.1207 -0.1445 0.0846 0.062 Uiso 1 1 calc R
C67 C 1.2366(4) 0.2013(4) 0.0047(3) 0.0870(18) Uani 1 1 d .
C30 C 0.7884(3) -0.1983(3) 0.3700(2) 0.0681(14) Uani 1 1 d .
H30 H 0.7995 -0.2208 0.3356 0.082 Uiso 1 1 calc R
C14 C 1.1581(2) 0.0082(3) 0.06639(18) 0.0481(11) Uani 1 1 d .
H14A H 1.1584 -0.0183 0.0286 0.058 Uiso 1 1 calc R
H14B H 1.1482 0.0652 0.0584 0.058 Uiso 1 1 calc R
C32 C 0.7305(3) -0.2066(3) 0.4537(2) 0.0624(13) Uani 1 1 d .
C6 C 0.9626(2) 0.0458(2) 0.23826(18) 0.0440(10) Uani 1 1 d .
C5 C 0.9207(2) 0.0069(3) 0.27392(19) 0.0469(10) Uani 1 1 d .
H5 H 0.8758 -0.0194 0.2566 0.056 Uiso 1 1 calc R
C45 C 1.0247(3) 0.3185(3) 0.2206(2) 0.0654(13) Uani 1 1 d .
H45A H 1.0564 0.3279 0.2596 0.078 Uiso 1 1 calc R
H45B H 1.0528 0.2835 0.1987 0.078 Uiso 1 1 calc R
C62 C 1.2860(4) 0.1326(4) -0.0058(3) 0.0739(15) Uani 1 1 d .
C29 C 0.8129(3) -0.1206(3) 0.3867(2) 0.0565(12) Uani 1 1 d .
C33 C 0.7523(3) -0.1288(4) 0.4706(2) 0.0685(14) Uani 1 1 d .
H33 H 0.7389 -0.1057 0.5040 0.082 Uiso 1 1 calc R
C34 C 0.7943(3) -0.0860(3) 0.4370(2) 0.0645(14) Uani 1 1 d .
H34 H 0.8102 -0.0337 0.4480 0.077 Uiso 1 1 calc R
C68 C 1.2537(4) 0.2507(4) 0.0602(3) 0.099(2) Uani 1 1 d .
H68A H 1.2095 0.2818 0.0636 0.149 Uiso 1 1 calc R
H68B H 1.2954 0.2864 0.0587 0.149 Uiso 1 1 calc R
H68C H 1.2671 0.2156 0.0941 0.149 Uiso 1 1 calc R
C65 C 1.3649(6) -0.0042(5) -0.0283(4) 0.106(3) Uani 1 1 d .
H65 H 1.3909 -0.0505 -0.0356 0.128 Uiso 1 1 calc R
C4 C 0.9451(3) 0.0066(3) 0.33620(19) 0.0477(11) Uani 1 1 d .
C1 C 1.0301(2) 0.0846(2) 0.26529(19) 0.0420(10) Uani 1 1 d .
C15 C 1.2357(2) -0.0010(2) 0.10623(17) 0.0412(10) Uani 1 1 d .
C61 C 1.3613(4) 0.1202(4) 0.0239(3) 0.0820(18) Uani 1 1 d .
C66 C 1.4011(4) 0.0516(5) 0.0133(3) 0.097(2) Uani 1 1 d .
H66 H 1.4510 0.0431 0.0336 0.117 Uiso 1 1 calc R
C16 C 1.2870(2) -0.0573(2) 0.09444(17) 0.0412(10) Uani 1 1 d .
H16 H 1.2733 -0.0907 0.0613 0.049 Uiso 1 1 calc R
C3 C 1.0111(2) 0.0473(3) 0.36188(19) 0.0477(11) Uani 1 1 d .
H3 H 1.0262 0.0484 0.4032 0.057 Uiso 1 1 calc R
C2 C 1.0549(2) 0.0862(2) 0.32746(19) 0.0455(10) Uani 1 1 d .
C20 C 1.2582(2) 0.0489(2) 0.15699(18) 0.0411(10) Uani 1 1 d .
C36 C 1.4363(3) -0.2687(3) 0.01788(19) 0.0508(11) Uani 1 1 d .
H36 H 1.3862 -0.2703 -0.0032 0.061 Uiso 1 1 calc R
C37 C 1.4892(3) -0.3218(3) 0.0033(2) 0.0535(12) Uani 1 1 d .
H37 H 1.4753 -0.3591 -0.0274 0.064 Uiso 1 1 calc R
C17 C 1.3594(2) -0.0656(2) 0.13100(17) 0.0397(9) Uani 1 1 d .
C35 C 1.4572(2) -0.2132(2) 0.06357(17) 0.0407(9) Uani 1 1 d .
C28 C 1.1268(3) 0.1305(3) 0.3550(2) 0.0563(12) Uani 1 1 d .
H28A H 1.1277 0.1388 0.3971 0.068 Uiso 1 1 calc R
H28B H 1.1264 0.1832 0.3365 0.068 Uiso 1 1 calc R
C56 C 1.2660(5) 0.3192(3) 0.2675(3) 0.098(2) Uani 1 1 d .
H56A H 1.2212 0.3223 0.2356 0.118 Uiso 1 1 calc R
H56B H 1.2732 0.3711 0.2875 0.118 Uiso 1 1 calc R
C60 C 1.4627(4) 0.1646(5) 0.1032(3) 0.101(2) Uani 1 1 d .
H60A H 1.5032 0.1518 0.0824 0.122 Uiso 1 1 calc R
H60B H 1.4562 0.1191 0.1284 0.122 Uiso 1 1 calc R
C19 C 1.3283(2) 0.0405(2) 0.19527(17) 0.0400(9) Uani 1 1 d .
C38 C 1.5626(3) -0.3178(3) 0.0351(2) 0.0493(11) Uani 1 1 d .
C57 C 1.3691(4) 0.3503(4) 0.2250(4) 0.102(2) Uani 1 1 d .
H57A H 1.3877 0.3875 0.2574 0.123 Uiso 1 1 calc R
H57B H 1.3343 0.3805 0.1948 0.123 Uiso 1 1 calc R
C18 C 1.3778(2) -0.0167(2) 0.18124(18) 0.0438(10) Uani 1 1 d .
H18 H 1.4253 -0.0228 0.2063 0.053 Uiso 1 1 calc R
C55 C 1.2568(3) 0.2558(3) 0.3095(2) 0.0639(13) Uani 1 1 d .
H55A H 1.3058 0.2435 0.3348 0.077 Uiso 1 1 calc R
H55B H 1.2229 0.2742 0.3348 0.077 Uiso 1 1 calc R
C27 C 1.2446(2) 0.1122(2) 0.30959(17) 0.0384(9) Uani 1 1 d .
C26 C 1.1985(2) 0.0858(2) 0.34826(18) 0.0442(10) Uani 1 1 d .
C59 C 1.4835(4) 0.2407(6) 0.1416(3) 0.115(3) Uani 1 1 d .
H59A H 1.5322 0.2331 0.1687 0.139 Uiso 1 1 calc R
H59B H 1.4877 0.2868 0.1163 0.139 Uiso 1 1 calc R
C58 C 1.4323(6) 0.3286(5) 0.1998(4) 0.144(4) Uani 1 1 d .
H58A H 1.4382 0.3690 0.1704 0.173 Uiso 1 1 calc R
H58B H 1.4779 0.3301 0.2311 0.173 Uiso 1 1 calc R
C40 C 1.5317(3) -0.2105(3) 0.0941(2) 0.0595(13) Uani 1 1 d .
H40 H 1.5462 -0.1731 0.1247 0.071 Uiso 1 1 calc R
C21 C 1.3500(3) 0.0919(3) 0.2515(2) 0.0525(11) Uani 1 1 d .
H21A H 1.4041 0.0860 0.2678 0.063 Uiso 1 1 calc R
H21B H 1.3402 0.1484 0.2413 0.063 Uiso 1 1 calc R
C22 C 1.3054(2) 0.0675(2) 0.29848(17) 0.0396(9) Uani 1 1 d .
C39 C 1.5849(3) -0.2624(3) 0.0799(2) 0.0626(13) Uani 1 1 d .
H39 H 1.6353 -0.2601 0.1002 0.075 Uiso 1 1 calc R
C25 C 1.2190(3) 0.0148(3) 0.3792(2) 0.0574(12) Uani 1 1 d .
H25 H 1.1904 -0.0038 0.4061 0.069 Uiso 1 1 calc R
C23 C 1.3248(3) -0.0032(3) 0.3307(2) 0.0532(11) Uani 1 1 d .
H23 H 1.3668 -0.0333 0.3254 0.064 Uiso 1 1 calc R
C24 C 1.2815(3) -0.0286(3) 0.3705(2) 0.0636(13) Uani 1 1 d .
H24 H 1.2947 -0.0760 0.3919 0.076 Uiso 1 1 calc R
N3 N 0.6900(3) -0.2546(4) 0.4916(3) 0.0833(15) Uani 1 1 d .
N2 N 0.8557(3) -0.0817(3) 0.34921(18) 0.0646(11) Uani 1 1 d .
N1 N 0.9043(2) -0.0335(2) 0.37504(16) 0.0536(10) Uani 1 1 d .
N5 N 1.3974(2) -0.1624(2) 0.07455(16) 0.0478(9) Uani 1 1 d .
N4 N 1.4159(2) -0.1184(2) 0.11993(15) 0.0457(8) Uani 1 1 d .
N6 N 1.6195(3) -0.3737(3) 0.0203(2) 0.0716(12) Uani 1 1 d .
O12 O 0.7621(2) 0.4992(2) 0.2947(2) 0.0964(13) Uani 1 1 d .
O9 O 0.9812(2) 0.26362(17) 0.08936(14) 0.0637(9) Uani 1 1 d .
O16 O 1.1795(4) 0.2151(3) -0.0325(3) 0.142(2) Uani 1 1 d .
O11 O 0.90800(19) 0.33185(19) 0.25275(16) 0.0643(9) Uani 1 1 d .
O2 O 1.04679(16) 0.10484(15) 0.10780(11) 0.0410(7) Uani 1 1 d .
O10 O 1.0114(2) 0.39312(19) 0.19021(16) 0.0677(10) Uani 1 1 d .
O5 O 0.6806(2) -0.3265(3) 0.4795(2) 0.1019(15) Uani 1 1 d .
O6 O 0.6685(3) -0.2205(4) 0.5321(2) 0.127(2) Uani 1 1 d .
O1 O 1.07182(16) 0.12529(18) 0.23185(13) 0.0489(7) Uani 1 1 d .
H1 H 1.1173 0.1206 0.2468 0.073 Uiso 1 1 calc R
O3 O 1.20679(17) 0.10596(18) 0.16615(13) 0.0508(8) Uani 1 1 d .
H3A H 1.2288 0.1413 0.1883 0.076 Uiso 1 1 calc R
O15 O 1.3946(3) 0.1792(3) 0.0620(2) 0.0926(13) Uani 1 1 d .
O7 O 1.6003(3) -0.4191(3) -0.0218(2) 0.1057(15) Uani 1 1 d .
O4 O 1.22584(17) 0.18384(15) 0.27783(12) 0.0468(7) Uani 1 1 d .
O13 O 1.3308(5) 0.2987(3) 0.2445(4) 0.214(5) Uani 1 1 d .
O14 O 1.4278(3) 0.2542(3) 0.1732(2) 0.1040(14) Uani 1 1 d .
O8 O 1.6830(3) -0.3714(3) 0.0493(2) 0.1100(16) Uani 1 1 d .
Cl1 Cl 0.37849(19) 0.94255(17) 0.52020(12) 0.1658(11) Uani 1 1 d .
Cl2 Cl 0.5059(3) 0.8768(2) 0.5948(2) 0.267(3) Uani 1 1 d .
Cl3 Cl 0.3735(5) 0.9145(4) 0.63970(19) 0.439(6) Uani 1 1 d .
C1S C 0.3948(9) 0.8849(6) 0.5824(5) 0.238(8) Uani 1 1 d .
H1S H 0.3725 0.8313 0.5726 0.286 Uiso 1 1 calc R

loop_
_atom_site_aniso_label
_atom_site_aniso_U_11
_atom_site_aniso_U_22
_atom_site_aniso_U_33
_atom_site_aniso_U_23
_atom_site_aniso_U_13
_atom_site_aniso_U_12
C50 0.073(4) 0.108(5) 0.113(5) 0.020(4) 0.035(4) -0.012(4)
C49 0.069(4) 0.092(4) 0.086(4) 0.015(3) 0.021(3) 0.011(3)
C42 0.079(4) 0.059(3) 0.051(3) 0.011(2) 0.013(3) 0.010(3)
C41 0.054(3) 0.049(2) 0.038(2) 0.0019(18) -0.002(2) 0.011(2)
C51 0.101(5) 0.075(4) 0.098(5) 0.015(3) 0.021(4) -0.024(4)
C43 0.146(6) 0.048(3) 0.079(4) 0.001(3) 0.030(4) 0.001(3)
C44 0.133(6) 0.049(3) 0.091(5) 0.006(3) 0.007(4) 0.009(3)
C48 0.048(3) 0.065(3) 0.054(3) 0.006(2) 0.007(2) 0.004(3)
C53 0.057(3) 0.069(3) 0.064(3) 0.004(2) 0.010(3) 0.017(3)
C52 0.076(4) 0.058(3) 0.073(3) 0.007(3) 0.013(3) -0.004(3)
C47 0.055(3) 0.061(3) 0.053(3) 0.011(2) 0.008(2) 0.001(3)
C7 0.035(2) 0.072(3) 0.058(3) 0.012(2) 0.012(2) 0.005(2)
C8 0.033(2) 0.056(3) 0.041(2) 0.0061(18) 0.0012(18) 0.003(2)
C9 0.052(3) 0.063(3) 0.064(3) 0.008(2) 0.010(2) -0.008(3)
C54 0.083(5) 0.061(3) 0.150(6) -0.008(4) 0.037(4) 0.002(3)
C13 0.033(2) 0.041(2) 0.034(2) -0.0004(16) -0.0012(17) 0.0050(18)
C63 0.116(5) 0.081(4) 0.068(4) 0.015(3) 0.016(4) -0.001(4)
C10 0.077(4) 0.042(3) 0.064(3) 0.001(2) 0.000(3) -0.004(3)
C46 0.074(4) 0.047(3) 0.082(4) 0.000(2) 0.029(3) 0.012(3)
C64 0.162(9) 0.095(5) 0.078(5) 0.009(4) 0.039(6) 0.006(6)
C12 0.044(2) 0.055(3) 0.0273(19) -0.0025(17) 0.0017(18) 0.010(2)
C31 0.059(3) 0.069(3) 0.077(4) 0.015(3) 0.000(3) -0.028(3)
C11 0.067(3) 0.045(2) 0.039(2) -0.0066(18) 0.001(2) 0.011(2)
C67 0.090(5) 0.066(4) 0.101(5) 0.024(3) 0.008(4) 0.005(4)
C30 0.069(3) 0.077(4) 0.054(3) 0.005(3) 0.003(3) -0.019(3)
C14 0.048(3) 0.062(3) 0.035(2) 0.0011(19) 0.011(2) 0.015(2)
C32 0.046(3) 0.079(4) 0.060(3) 0.024(3) 0.005(2) -0.015(3)
C6 0.038(2) 0.046(2) 0.051(2) 0.0068(19) 0.016(2) 0.006(2)
C5 0.037(2) 0.050(2) 0.055(3) -0.001(2) 0.013(2) -0.002(2)
C45 0.064(3) 0.059(3) 0.075(3) -0.005(3) 0.017(3) 0.006(3)
C62 0.081(4) 0.073(4) 0.068(4) 0.024(3) 0.015(3) 0.000(3)
C29 0.048(3) 0.067(3) 0.054(3) 0.012(2) 0.009(2) -0.012(2)
C33 0.061(3) 0.086(4) 0.064(3) 0.009(3) 0.024(3) -0.011(3)
C34 0.058(3) 0.061(3) 0.079(4) 0.006(3) 0.027(3) -0.013(3)
C68 0.091(5) 0.087(4) 0.121(6) -0.002(4) 0.023(4) 0.007(4)
C65 0.147(8) 0.092(5) 0.099(6) 0.014(4) 0.069(6) 0.019(5)
C4 0.044(3) 0.052(3) 0.051(3) 0.001(2) 0.019(2) -0.001(2)
C1 0.037(2) 0.039(2) 0.056(3) 0.0000(18) 0.024(2) 0.0034(19)
C15 0.043(2) 0.047(2) 0.036(2) 0.0035(17) 0.0139(19) 0.006(2)
C61 0.105(5) 0.073(4) 0.076(4) 0.017(3) 0.037(4) -0.008(4)
C66 0.103(5) 0.103(5) 0.100(5) 0.020(4) 0.053(5) 0.015(5)
C16 0.045(3) 0.042(2) 0.039(2) -0.0027(17) 0.0140(19) 0.003(2)
C3 0.046(3) 0.056(3) 0.045(2) -0.0080(19) 0.017(2) -0.005(2)
C2 0.044(3) 0.041(2) 0.056(3) -0.0097(19) 0.022(2) -0.002(2)
C20 0.045(3) 0.039(2) 0.043(2) 0.0026(17) 0.018(2) 0.007(2)
C36 0.038(2) 0.065(3) 0.048(2) -0.008(2) 0.006(2) 0.006(2)
C37 0.056(3) 0.057(3) 0.049(3) -0.012(2) 0.016(2) 0.003(2)
C17 0.037(2) 0.044(2) 0.040(2) -0.0016(17) 0.0121(19) 0.0050(19)
C35 0.039(2) 0.046(2) 0.038(2) -0.0033(17) 0.0096(19) 0.006(2)
C28 0.052(3) 0.058(3) 0.065(3) -0.022(2) 0.028(2) -0.015(2)
C56 0.163(7) 0.041(3) 0.106(5) -0.010(3) 0.062(5) -0.021(4)
C60 0.074(5) 0.141(6) 0.093(5) 0.009(5) 0.028(4) 0.003(4)
C19 0.036(2) 0.045(2) 0.042(2) -0.0015(17) 0.0166(19) -0.0032(19)
C38 0.048(3) 0.049(3) 0.056(3) 0.000(2) 0.024(2) 0.013(2)
C57 0.099(5) 0.083(4) 0.116(6) 0.001(4) -0.002(5) -0.038(4)
C18 0.036(2) 0.049(2) 0.048(2) -0.0014(19) 0.0122(19) -0.002(2)
C55 0.074(4) 0.041(2) 0.075(3) -0.017(2) 0.011(3) -0.010(2)
C27 0.041(2) 0.036(2) 0.037(2) -0.0084(16) 0.0038(18) -0.0061(19)
C26 0.046(3) 0.046(2) 0.042(2) -0.0132(18) 0.013(2) -0.010(2)
C59 0.077(5) 0.186(8) 0.087(5) 0.008(5) 0.024(4) -0.042(5)
C58 0.187(10) 0.134(7) 0.135(7) -0.053(6) 0.088(7) -0.097(7)
C40 0.049(3) 0.066(3) 0.060(3) -0.020(2) 0.002(2) 0.010(2)
C21 0.044(3) 0.055(3) 0.062(3) -0.015(2) 0.019(2) -0.008(2)
C22 0.034(2) 0.043(2) 0.040(2) -0.0121(17) 0.0031(18) -0.0065(19)
C39 0.040(3) 0.078(3) 0.067(3) -0.017(3) 0.005(2) 0.015(3)
C25 0.068(3) 0.057(3) 0.049(3) -0.002(2) 0.018(2) -0.017(3)
C23 0.049(3) 0.051(3) 0.056(3) -0.008(2) 0.002(2) 0.006(2)
C24 0.076(4) 0.052(3) 0.058(3) 0.011(2) 0.002(3) 0.000(3)
N3 0.053(3) 0.105(4) 0.086(4) 0.040(3) 0.000(3) -0.024(3)
N2 0.067(3) 0.072(3) 0.056(2) 0.006(2) 0.016(2) -0.021(2)
N1 0.047(2) 0.063(2) 0.053(2) 0.0018(18) 0.0163(19) -0.009(2)
N5 0.042(2) 0.053(2) 0.050(2) -0.0066(17) 0.0123(17) 0.0080(17)
N4 0.040(2) 0.052(2) 0.046(2) -0.0044(16) 0.0132(17) 0.0067(17)
N6 0.063(3) 0.072(3) 0.084(3) -0.007(3) 0.023(3) 0.018(3)
O12 0.068(3) 0.079(3) 0.136(4) -0.012(2) 0.007(3) 0.025(2)
O9 0.091(3) 0.0406(17) 0.062(2) -0.0001(14) 0.0211(19) 0.0062(17)
O16 0.133(5) 0.098(4) 0.168(5) 0.009(4) -0.035(4) 0.022(3)
O11 0.061(2) 0.0496(19) 0.087(2) -0.0037(16) 0.0264(19) 0.0046(16)
O2 0.0440(16) 0.0418(15) 0.0344(14) 0.0007(11) 0.0012(12) 0.0041(13)
O10 0.078(3) 0.053(2) 0.071(2) -0.0089(16) 0.011(2) -0.0132(18)
O5 0.073(3) 0.098(3) 0.129(4) 0.053(3) 0.008(3) -0.025(3)
O6 0.128(4) 0.172(5) 0.092(3) 0.022(3) 0.049(3) -0.053(4)
O1 0.0406(17) 0.0569(18) 0.0514(17) 0.0023(14) 0.0144(14) -0.0065(15)
O3 0.0477(18) 0.0516(18) 0.0516(18) -0.0128(13) 0.0066(14) 0.0109(15)
O15 0.076(3) 0.098(3) 0.100(3) 0.016(3) 0.010(3) 0.000(2)
O7 0.097(3) 0.109(3) 0.113(4) -0.047(3) 0.026(3) 0.032(3)
O4 0.0520(18) 0.0336(15) 0.0529(17) -0.0061(12) 0.0064(14) -0.0041(13)
O13 0.323(10) 0.079(3) 0.326(10) -0.081(5) 0.264(9) -0.103(5)
O14 0.091(3) 0.122(4) 0.107(3) 0.008(3) 0.038(3) -0.032(3)
O8 0.058(3) 0.115(4) 0.153(4) -0.035(3) 0.013(3) 0.033(3)
Cl1 0.201(3) 0.145(2) 0.132(2) -0.0119(16) -0.0119(19) 0.0064(19)
Cl2 0.326(6) 0.137(2) 0.256(4) -0.063(3) -0.137(4) 0.062(3)
Cl3 0.737(14) 0.447(8) 0.162(3) -0.064(4) 0.162(6) -0.466(10)
C1S 0.38(2) 0.126(7) 0.134(8) 0.017(6) -0.116(11) -0.157(10)

loop_
_atom_type_symbol
_atom_type_description
_atom_type_scat_dispersion_real
_atom_type_scat_dispersion_imag
_atom_type_scat_source
C C 0.0033 0.0016 'International Tables Vol C Tables 4.2.6.8 and 6.1.1.4'
H H 0.0000 0.0000 'International Tables Vol C Tables 4.2.6.8 and 6.1.1.4'
N N 0.0061 0.0033 'International Tables Vol C Tables 4.2.6.8 and 6.1.1.4'
O O 0.0106 0.0060 'International Tables Vol C Tables 4.2.6.8 and 6.1.1.4'
Cl Cl 0.1484 0.1585 'International Tables Vol C Tables 4.2.6.8 and 6.1.1.4'

loop_
_geom_angle_atom_site_label_1
_geom_angle_atom_site_label_2
_geom_angle_atom_site_label_3
_geom_angle
C51 C50 C49 118.8(6)
C51 C50 H50 120.6
C49 C50 H50 120.6
C50 C49 C48 122.3(6)
C50 C49 H49 118.9
C48 C49 H49 118.9
O9 C42 C41 110.0(4)
O9 C42 H42A 109.7
C41 C42 H42A 109.7
O9 C42 H42B 109.7
C41 C42 H42B 109.7
H42A C42 H42B 108.2
O2 C41 C42 108.9(4)
O2 C41 H41A 109.9
C42 C41 H41A 109.9
O2 C41 H41B 109.9
C42 C41 H41B 109.9
H41A C41 H41B 108.3
C50 C51 C52 121.8(6)
C50 C51 H51 119.1
C52 C51 H51 119.1
O9 C43 C44 111.6(5)
O9 C43 H43A 109.3
C44 C43 H43A 109.3
O9 C43 H43B 109.3
C44 C43 H43B 109.3
H43A C43 H43B 108.0
O10 C44 C43 117.9(6)
O10 C44 H44A 107.8
C43 C44 H44A 107.8
O10 C44 H44B 107.8
C43 C44 H44B 107.8
H44A C44 H44B 107.2
C49 C48 C47 117.1(5)
C49 C48 C53 116.3(5)
C47 C48 C53 126.5(4)
O12 C53 C48 120.0(5)
O12 C53 C54 118.6(5)
C48 C53 C54 121.2(5)
C51 C52 C47 119.1(6)
C51 C52 H52 120.4
C47 C52 H52 120.4
O11 C47 C52 123.3(5)
O11 C47 C48 115.8(4)
C52 C47 C48 120.9(5)
C8 C7 C6 112.0(3)
C8 C7 H7A 109.2
C6 C7 H7A 109.2
C8 C7 H7B 109.2
C6 C7 H7B 109.2
H7A C7 H7B 107.9
C13 C8 C9 117.6(4)
C13 C8 C7 121.8(4)
C9 C8 C7 120.4(4)
C10 C9 C8 120.1(4)
C10 C9 H9 120.0
C8 C9 H9 120.0
C53 C54 H54A 109.5
C53 C54 H54B 109.5
H54A C54 H54B 109.5
C53 C54 H54C 109.5
H54A C54 H54C 109.5
H54B C54 H54C 109.5
C8 C13 O2 118.7(3)
C8 C13 C12 122.7(4)
O2 C13 C12 118.6(3)
C64 C63 C62 123.9(8)
C64 C63 H63 118.0
C62 C63 H63 118.0
C11 C10 C9 121.2(4)
C11 C10 H10 119.4
C9 C10 H10 119.4
O11 C46 C45 107.9(4)
O11 C46 H46A 110.1
C45 C46 H46A 110.1
O11 C46 H46B 110.1
C45 C46 H46B 110.1
H46A C46 H46B 108.4
C63 C64 C65 118.7(8)
C63 C64 H64 120.7
C65 C64 H64 120.7
C11 C12 C13 117.3(4)
C11 C12 C14 120.6(4)
C13 C12 C14 122.1(4)
C32 C31 C30 118.2(5)
C32 C31 H31 120.9
C30 C31 H31 120.9
C10 C11 C12 121.0(4)
C10 C11 H11 119.5
C12 C11 H11 119.5
O16 C67 C62 118.4(7)
O16 C67 C68 119.5(7)
C62 C67 C68 122.0(6)
C31 C30 C29 120.6(5)
C31 C30 H30 119.7
C29 C30 H30 119.7
C15 C14 C12 113.4(3)
C15 C14 H14A 108.9
C12 C14 H14A 108.9
C15 C14 H14B 108.9
C12 C14 H14B 108.9
H14A C14 H14B 107.7
C31 C32 C33 122.5(4)
C31 C32 N3 118.4(5)
C33 C32 N3 119.1(5)
C5 C6 C1 118.6(4)
C5 C6 C7 120.3(4)
C1 C6 C7 121.0(4)
C6 C5 C4 120.6(4)
C6 C5 H5 119.7
C4 C5 H5 119.7
O10 C45 C46 114.1(4)
O10 C45 H45A 108.7
C46 C45 H45A 108.7
O10 C45 H45B 108.7
C46 C45 H45B 108.7
H45A C45 H45B 107.6
C63 C62 C61 116.4(6)
C63 C62 C67 118.1(6)
C61 C62 C67 125.4(6)
C34 C29 C30 119.8(4)
C34 C29 N2 124.5(4)
C30 C29 N2 115.7(4)
C32 C33 C34 118.7(5)
C32 C33 H33 120.6
C34 C33 H33 120.6
C33 C34 C29 120.1(5)
C33 C34 H34 119.9
C29 C34 H34 119.9
C67 C68 H68A 109.5
C67 C68 H68B 109.5
H68A C68 H68B 109.5
C67 C68 H68C 109.5
H68A C68 H68C 109.5
H68B C68 H68C 109.5
C64 C65 C66 121.4(8)
C64 C65 H65 119.3
C66 C65 H65 119.3
C3 C4 C5 119.5(4)
C3 C4 N1 117.6(4)
C5 C4 N1 122.9(4)
O1 C1 C6 120.4(4)
O1 C1 C2 117.8(4)
C6 C1 C2 121.7(4)
C16 C15 C20 117.9(4)
C16 C15 C14 121.4(4)
C20 C15 C14 120.7(4)
O15 C61 C66 121.6(7)
O15 C61 C62 117.4(6)
C66 C61 C62 121.0(7)
C65 C66 C61 118.5(8)
C65 C66 H66 120.8
C61 C66 H66 120.7
C15 C16 C17 121.6(4)
C15 C16 H16 119.2
C17 C16 H16 119.2
C4 C3 C2 121.4(4)
C4 C3 H3 119.3
C2 C3 H3 119.3
C3 C2 C1 118.0(4)
C3 C2 C28 121.8(4)
C1 C2 C28 120.2(4)
O3 C20 C19 121.8(4)
O3 C20 C15 116.2(4)
C19 C20 C15 122.0(4)
C37 C36 C35 120.8(4)
C37 C36 H36 119.6
C35 C36 H36 119.6
C38 C37 C36 118.1(4)
C38 C37 H37 120.9
C36 C37 H37 120.9
C18 C17 N4 117.1(4)
C18 C17 C16 118.2(4)
N4 C17 C16 124.7(3)
C40 C35 C36 119.3(4)
C40 C35 N5 125.3(4)
C36 C35 N5 115.4(4)
C2 C28 C26 112.9(3)
C2 C28 H28A 109.0
C26 C28 H28A 109.0
C2 C28 H28B 109.0
C26 C28 H28B 109.0
H28A C28 H28B 107.8
O13 C56 C55 106.6(6)
O13 C56 H56A 110.4
C55 C56 H56A 110.4
O13 C56 H56B 110.4
C55 C56 H56B 110.4
H56A C56 H56B 108.6
O15 C60 C59 108.7(6)
O15 C60 H60A 110.0
C59 C60 H60A 109.9
O15 C60 H60B 110.0
C59 C60 H60B 109.9
H60A C60 H60B 108.3
C18 C19 C20 117.7(4)
C18 C19 C21 120.9(4)
C20 C19 C21 121.4(4)
C39 C38 C37 122.1(4)
C39 C38 N6 118.9(5)
C37 C38 N6 119.0(4)
O13 C57 C58 121.4(7)
O13 C57 H57A 107.0
C58 C57 H57A 107.0
O13 C57 H57B 107.0
C58 C57 H57B 107.0
H57A C57 H57B 106.7
C19 C18 C17 122.4(4)
C19 C18 H18 118.8
C17 C18 H18 118.8
O4 C55 C56 110.2(4)
O4 C55 H55A 109.6
C56 C55 H55A 109.6
O4 C55 H55B 109.6
C56 C55 H55B 109.6
H55A C55 H55B 108.1
C22 C27 O4 118.2(3)
C22 C27 C26 122.6(4)
O4 C27 C26 119.0(4)
C25 C26 C27 117.4(4)
C25 C26 C28 120.3(4)
C27 C26 C28 122.2(4)
O14 C59 C60 108.5(6)
O14 C59 H59A 110.0
C60 C59 H59A 110.0
O14 C59 H59B 110.0
C60 C59 H59B 110.0
H59A C59 H59B 108.4
O14 C58 C57 115.3(6)
O14 C58 H58A 108.4
C57 C58 H58A 108.4
O14 C58 H58B 108.4
C57 C58 H58B 108.4
H58A C58 H58B 107.5
C39 C40 C35 120.5(4)
C39 C40 H40 119.8
C35 C40 H40 119.8
C22 C21 C19 111.6(3)
C22 C21 H21A 109.3
C19 C21 H21A 109.3
C22 C21 H21B 109.3
C19 C21 H21B 109.3
H21A C21 H21B 108.0
C27 C22 C23 118.3(4)
C27 C22 C21 122.4(4)
C23 C22 C21 119.3(4)
C40 C39 C38 119.1(4)
C40 C39 H39 120.4
C38 C39 H39 120.4
C24 C25 C26 120.5(4)
C24 C25 H25 119.7
C26 C25 H25 119.7
C24 C23 C22 119.7(4)
C24 C23 H23 120.2
C22 C23 H23 120.2
C23 C24 C25 121.3(4)
C23 C24 H24 119.3
C25 C24 H24 119.3
O6 N3 O5 125.0(5)
O6 N3 C32 118.1(6)
O5 N3 C32 117.0(6)
N1 N2 C29 114.7(4)
N2 N1 C4 113.7(4)
N4 N5 C35 114.0(3)
N5 N4 C17 115.7(4)
O8 N6 O7 123.0(5)
O8 N6 C38 118.6(5)
O7 N6 C38 118.4(5)
C42 O9 C43 111.1(4)
C47 O11 C46 118.5(4)
C13 O2 C41 112.6(3)
C44 O10 C45 116.8(4)
C1 O1 H1 109.5
C20 O3 H3A 109.5
C61 O15 C60 121.0(6)
C27 O4 C55 114.3(3)
C57 O13 C56 121.9(7)
C59 O14 C58 113.5(6)
Cl3 C1S Cl1 121.0(10)
Cl3 C1S Cl2 108.9(6)
Cl1 C1S Cl2 99.1(8)
Cl3 C1S H1S 109.0
Cl1 C1S H1S 109.0
Cl2 C1S H1S 109.0

loop_
_geom_bond_atom_site_label_1
_geom_bond_atom_site_label_2
_geom_bond_distance
C50 C51 1.358(9)
C50 C49 1.376(9)
C50 H50 0.9300
C49 C48 1.393(7)
C49 H49 0.9300
C42 O9 1.413(5)
C42 C41 1.480(6)
C42 H42A 0.9700
C42 H42B 0.9700
C41 O2 1.438(5)
C41 H41A 0.9700
C41 H41B 0.9700
C51 C52 1.376(8)
C51 H51 0.9300
C43 O9 1.433(6)
C43 C44 1.448(8)
C43 H43A 0.9700
C43 H43B 0.9700
C44 O10 1.402(7)
C44 H44A 0.9700
C44 H44B 0.9700
C48 C47 1.398(7)
C48 C53 1.494(7)
C53 O12 1.204(6)
C53 C54 1.514(8)
C52 C47 1.386(7)
C52 H52 0.9300
C47 O11 1.355(6)
C7 C8 1.512(6)
C7 C6 1.523(6)
C7 H7A 0.9700
C7 H7B 0.9700
C8 C13 1.383(5)
C8 C9 1.403(6)
C9 C10 1.375(7)
C9 H9 0.9300
C54 H54A 0.9600
C54 H54B 0.9600
C54 H54C 0.9600
C13 O2 1.385(5)
C13 C12 1.395(5)
C63 C64 1.358(10)
C63 C62 1.374(9)
C63 H63 0.9300
C10 C11 1.360(7)
C10 H10 0.9300
C46 O11 1.427(5)
C46 C45 1.497(7)
C46 H46A 0.9700
C46 H46B 0.9700
C64 C65 1.349(11)
C64 H64 0.9300
C12 C11 1.392(6)
C12 C14 1.515(6)
C31 C32 1.373(7)
C31 C30 1.380(7)
C31 H31 0.9300
C11 H11 0.9300
C67 O16 1.211(8)
C67 C62 1.490(9)
C67 C68 1.490(9)
C30 C29 1.387(7)
C30 H30 0.9300
C14 C15 1.508(6)
C14 H14A 0.9700
C14 H14B 0.9700
C32 C33 1.378(8)
C32 N3 1.470(7)
C6 C5 1.376(5)
C6 C1 1.396(6)
C5 C4 1.404(6)
C5 H5 0.9300
C45 O10 1.414(6)
C45 H45A 0.9700
C45 H45B 0.9700
C62 C61 1.398(9)
C29 C34 1.385(7)
C29 N2 1.417(6)
C33 C34 1.377(6)
C33 H33 0.9300
C34 H34 0.9300
C68 H68A 0.9600
C68 H68B 0.9600
C68 H68C 0.9600
C65 C66 1.389(11)
C65 H65 0.9300
C4 C3 1.383(6)
C4 N1 1.424(5)
C1 O1 1.353(4)
C1 C2 1.403(6)
C15 C16 1.373(5)
C15 C20 1.416(6)
C61 O15 1.364(7)
C61 C66 1.388(9)
C66 H66 0.9300
C16 C17 1.400(6)
C16 H16 0.9300
C3 C2 1.381(6)
C3 H3 0.9300
C2 C28 1.504(6)
C20 O3 1.365(5)
C20 C19 1.385(6)
C36 C37 1.382(6)
C36 C35 1.386(6)
C36 H36 0.9300
C37 C38 1.370(6)
C37 H37 0.9300
C17 C18 1.390(6)
C17 N4 1.399(5)
C35 C40 1.377(6)
C35 N5 1.422(5)
C28 C26 1.518(6)
C28 H28A 0.9700
C28 H28B 0.9700
C56 O13 1.411(9)
C56 C55 1.456(7)
C56 H56A 0.9700
C56 H56B 0.9700
C60 O15 1.403(8)
C60 C59 1.538(10)
C60 H60A 0.9700
C60 H60B 0.9700
C19 C18 1.379(6)
C19 C21 1.528(6)
C38 C39 1.372(6)
C38 N6 1.467(6)
C57 O13 1.234(8)
C57 C58 1.418(10)
C57 H57A 0.9700
C57 H57B 0.9700
C18 H18 0.9300
C55 O4 1.445(5)
C55 H55A 0.9700
C55 H55B 0.9700
C27 C22 1.383(6)
C27 O4 1.396(5)
C27 C26 1.398(5)
C26 C25 1.383(6)
C59 O14 1.366(7)
C59 H59A 0.9700
C59 H59B 0.9700
C58 O14 1.369(8)
C58 H58A 0.9700
C58 H58B 0.9700
C40 C39 1.371(6)
C40 H40 0.9300
C21 C22 1.519(6)
C21 H21A 0.9700
C21 H21B 0.9700
C22 C23 1.391(6)
C39 H39 0.9300
C25 C24 1.379(7)
C25 H25 0.9300
C23 C24 1.376(7)
C23 H23 0.9300
C24 H24 0.9300
N3 O6 1.214(7)
N3 O5 1.225(7)
N2 N1 1.240(5)
N5 N4 1.257(5)
N6 O8 1.196(6)
N6 O7 1.215(6)
O1 H1 0.8201
O3 H3A 0.8200
Cl1 C1S 1.688(11)
Cl2 C1S 1.958(17)
Cl3 C1S 1.521(16)
C1S H1S 0.9800

loop_
_geom_torsion_atom_site_label_1
_geom_torsion_atom_site_label_2
_geom_torsion_atom_site_label_3
_geom_torsion_atom_site_label_4
_geom_torsion
C51 C50 C49 C48 -0.5(10)
O9 C42 C41 O2 -69.7(5)
C49 C50 C51 C52 0.2(10)
O9 C43 C44 O10 80.8(7)
C50 C49 C48 C47 0.0(8)
C50 C49 C48 C53 178.8(6)
C49 C48 C53 O12 -14.8(7)
C47 C48 C53 O12 163.9(5)
C49 C48 C53 C54 160.1(6)
C47 C48 C53 C54 -21.3(8)
C50 C51 C52 C47 0.8(9)
C51 C52 C47 O11 178.7(5)
C51 C52 C47 C48 -1.4(8)
C49 C48 C47 O11 -179.0(4)
C53 C48 C47 O11 2.3(7)
C49 C48 C47 C52 1.0(7)
C53 C48 C47 C52 -177.7(5)
C6 C7 C8 C13 -101.8(5)
C6 C7 C8 C9 74.0(5)
C13 C8 C9 C10 2.0(7)
C7 C8 C9 C10 -174.0(4)
C9 C8 C13 O2 177.6(4)
C7 C8 C13 O2 -6.4(6)
C9 C8 C13 C12 -4.4(6)
C7 C8 C13 C12 171.5(4)
C8 C9 C10 C11 1.3(7)
C62 C63 C64 C65 0.2(10)
C8 C13 C12 C11 3.5(6)
O2 C13 C12 C11 -178.6(3)
C8 C13 C12 C14 -175.8(4)
O2 C13 C12 C14 2.1(5)
C9 C10 C11 C12 -2.3(7)
C13 C12 C11 C10 0.0(6)
C14 C12 C11 C10 179.3(4)
C32 C31 C30 C29 2.0(8)
C11 C12 C14 C15 -70.9(5)
C13 C12 C14 C15 108.4(4)
C30 C31 C32 C33 -0.2(8)
C30 C31 C32 N3 -177.5(5)
C8 C7 C6 C5 -107.5(4)
C8 C7 C6 C1 71.2(5)
C1 C6 C5 C4 0.3(6)
C7 C6 C5 C4 179.0(4)
O11 C46 C45 O10 -50.4(6)
C64 C63 C62 C61 1.0(9)
C64 C63 C62 C67 -177.0(6)
O16 C67 C62 C63 -18.5(9)
C68 C67 C62 C63 158.9(6)
O16 C67 C62 C61 163.7(6)
C68 C67 C62 C61 -18.9(9)
C31 C30 C29 C34 -2.2(8)
C31 C30 C29 N2 178.5(5)
C31 C32 C33 C34 -1.2(8)
N3 C32 C33 C34 176.0(5)
C32 C33 C34 C29 1.0(8)
C30 C29 C34 C33 0.7(8)
N2 C29 C34 C33 179.9(5)
C63 C64 C65 C66 -1.0(10)
C6 C5 C4 C3 1.4(6)
C6 C5 C4 N1 -179.3(4)
C5 C6 C1 O1 -178.3(4)
C7 C6 C1 O1 3.0(6)
C5 C6 C1 C2 -1.4(6)
C7 C6 C1 C2 180.0(4)
C12 C14 C15 C16 104.9(4)
C12 C14 C15 C20 -75.7(5)
C63 C62 C61 O15 176.2(5)
C67 C62 C61 O15 -6.0(8)
C63 C62 C61 C66 -1.6(8)
C67 C62 C61 C66 176.2(5)
C64 C65 C66 C61 0.4(10)
O15 C61 C66 C65 -176.7(5)
C62 C61 C66 C65 1.0(8)
C20 C15 C16 C17 -0.1(6)
C14 C15 C16 C17 179.4(4)
C5 C4 C3 C2 -2.0(6)
N1 C4 C3 C2 178.6(4)
C4 C3 C2 C1 1.0(6)
C4 C3 C2 C28 -179.9(4)
O1 C1 C2 C3 177.7(4)
C6 C1 C2 C3 0.7(6)
O1 C1 C2 C28 -1.3(6)
C6 C1 C2 C28 -178.3(4)
C16 C15 C20 O3 177.8(3)
C14 C15 C20 O3 -1.7(5)
C16 C15 C20 C19 -2.3(6)
C14 C15 C20 C19 178.3(4)
C35 C36 C37 C38 -0.1(7)
C15 C16 C17 C18 1.9(6)
C15 C16 C17 N4 -176.4(4)
C37 C36 C35 C40 0.8(7)
C37 C36 C35 N5 -179.5(4)
C3 C2 C28 C26 106.1(5)
C1 C2 C28 C26 -74.9(5)
O3 C20 C19 C18 -177.6(3)
C15 C20 C19 C18 2.5(6)
O3 C20 C19 C21 3.1(6)
C15 C20 C19 C21 -176.8(4)
C36 C37 C38 C39 -1.1(7)
C36 C37 C38 N6 180.0(4)
C20 C19 C18 C17 -0.5(6)
C21 C19 C18 C17 178.8(4)
N4 C17 C18 C19 176.8(4)
C16 C17 C18 C19 -1.7(6)
O13 C56 C55 O4 -75.6(7)
C22 C27 C26 C25 4.6(6)
O4 C27 C26 C25 -179.7(4)
C22 C27 C26 C28 -173.1(4)
O4 C27 C26 C28 2.6(6)
C2 C28 C26 C25 -69.4(5)
C2 C28 C26 C27 108.3(5)
O15 C60 C59 O14 63.4(7)
O13 C57 C58 O14 29.5(14)
C36 C35 C40 C39 -0.4(7)
N5 C35 C40 C39 179.9(4)
C18 C19 C21 C22 -108.2(4)
C20 C19 C21 C22 71.2(5)
O4 C27 C22 C23 179.1(4)
C26 C27 C22 C23 -5.2(6)
O4 C27 C22 C21 -2.5(5)
C26 C27 C22 C21 173.2(4)
C19 C21 C22 C27 -103.3(4)
C19 C21 C22 C23 75.1(5)
C35 C40 C39 C38 -0.7(8)
C37 C38 C39 C40 1.6(7)
N6 C38 C39 C40 -179.6(5)
C27 C26 C25 C24 -1.7(6)
C28 C26 C25 C24 176.1(4)
C27 C22 C23 C24 2.7(6)
C21 C22 C23 C24 -175.7(4)
C22 C23 C24 C25 0.0(7)
C26 C25 C24 C23 -0.5(7)
C31 C32 N3 O6 -173.1(6)
C33 C32 N3 O6 9.5(8)
C31 C32 N3 O5 6.8(7)
C33 C32 N3 O5 -170.6(5)
C34 C29 N2 N1 32.0(7)
C30 C29 N2 N1 -148.7(5)
C29 N2 N1 C4 -178.3(4)
C3 C4 N1 N2 -165.9(4)
C5 C4 N1 N2 14.8(6)
C40 C35 N5 N4 -7.2(6)
C36 C35 N5 N4 173.2(4)
C35 N5 N4 C17 177.8(3)
C18 C17 N4 N5 179.3(4)
C16 C17 N4 N5 -2.4(6)
C39 C38 N6 O8 3.0(7)
C37 C38 N6 O8 -178.1(5)
C39 C38 N6 O7 -175.4(5)
C37 C38 N6 O7 3.5(7)
C41 C42 O9 C43 179.9(5)
C44 C43 O9 C42 -173.5(5)
C52 C47 O11 C46 5.1(7)
C48 C47 O11 C46 -174.8(4)
C45 C46 O11 C47 -175.2(4)
C8 C13 O2 C41 -92.7(4)
C12 C13 O2 C41 89.3(4)
C42 C41 O2 C13 -176.4(3)
C43 C44 O10 C45 -66.0(7)
C46 C45 O10 C44 -57.1(6)
C66 C61 O15 C60 -16.6(8)
C62 C61 O15 C60 165.6(5)
C59 C60 O15 C61 -177.1(5)
C22 C27 O4 C55 -97.2(4)
C26 C27 O4 C55 86.9(5)
C56 C55 O4 C27 153.8(5)
C58 C57 O13 C56 -177.5(8)
C55 C56 O13 C57 -154.3(8)
C60 C59 O14 C58 -167.8(7)
C57 C58 O14 C59 170.3(8)
